data_7121328
loop_
_publ_author_name
'Feng, Jie'
'Ma, Peng-Ju'
'Zeng, Yong-Ming'
'Xu, Yan-Jun'
'Lu, Chong-Dao'

_publ_section_title
;
 Construction of \a-methoxyimidoyl ketonitrones via phosphite-mediated
 addition of \a-keto N-tert-butanesulfinyl imidates to nitrosoarenes.
;
_journal_issue 23
_journal_name_full 'Chemical communications (Cambridge, England)'
_journal_page_first 2882
_journal_page_last 2885
_journal_paper_doi 10.1039/c8cc00345a
_journal_volume 54
_journal_year 2018
_chemical_absolute_configuration syn
_chemical_formula_moiety 'C19 H22 N2 O3 S'
_chemical_formula_sum 'C19 H22 N2 O3 S'
_chemical_formula_weight 358.44
_space_group_crystal_system orthorhombic
_space_group_IT_number 19
_space_group_name_Hall 'P 2ac 2ab'
_space_group_name_H-M_alt 'P 21 21 21'
_symmetry_space_group_name_Hall 'P 2ac 2ab'
_symmetry_space_group_name_H-M 'P 21 21 21'
_atom_sites_solution_hydrogens geom
_atom_sites_solution_primary direct
_audit_creation_date 2017-06-29
_audit_creation_method
;
Olex2 1.2-beta
(compiled 2015.01.26 svn.r3150 for OlexSys, GUI svn.r4998)
;
_audit_update_record
;
2018-01-08 deposited with the CCDC.
2018-02-26 downloaded from the CCDC.
;
_cell_angle_alpha 90
_cell_angle_beta 90
_cell_angle_gamma 90
_cell_formula_units_Z 4
_cell_length_a 9.389(3)
_cell_length_b 12.021(4)
_cell_length_c 17.402(6)
_cell_measurement_reflns_used 1693
_cell_measurement_temperature 296(2)
_cell_measurement_theta_max 20.285
_cell_measurement_theta_min 2.341
_cell_volume 1964.1(11)
_computing_cell_refinement 'SAINT v7.68A (Bruker, 2009)'
_computing_data_reduction 'SAINT v7.68A (Bruker, 2009)'
_computing_molecular_graphics 'Olex2 (Dolomanov et al., 2009)'
_computing_publication_material 'Olex2 (Dolomanov et al., 2009)'
_computing_structure_refinement 'ShelXL (Sheldrick, 2008)'
_computing_structure_solution 'ShelXS (Sheldrick, 2008)'
_diffrn_ambient_temperature 296.15
_diffrn_measured_fraction_theta_full 0.998
_diffrn_measured_fraction_theta_max 0.992
_diffrn_measurement_device_type bruker-CCD
_diffrn_radiation_type MoK\a
_diffrn_radiation_wavelength 0.71073
_diffrn_reflns_av_R_equivalents 0.0431
_diffrn_reflns_av_unetI/netI 0.0574
_diffrn_reflns_Laue_measured_fraction_full 0.998
_diffrn_reflns_Laue_measured_fraction_max 0.992
_diffrn_reflns_limit_h_max 12
_diffrn_reflns_limit_h_min -12
_diffrn_reflns_limit_k_max 13
_diffrn_reflns_limit_k_min -15
_diffrn_reflns_limit_l_max 22
_diffrn_reflns_limit_l_min -16
_diffrn_reflns_number 12293
_diffrn_reflns_point_group_measured_fraction_full 0.999
_diffrn_reflns_point_group_measured_fraction_max 0.986
_diffrn_reflns_theta_full 26.000
_diffrn_reflns_theta_max 27.920
_diffrn_reflns_theta_min 2.341
_exptl_absorpt_coefficient_mu 0.183
_exptl_absorpt_correction_T_max 1.0000
_exptl_absorpt_correction_T_min 0.9305
_exptl_absorpt_correction_type multi-scan
_exptl_absorpt_process_details
;
SADABS-2008/1 (Bruker,2008) was used for absorption correction.
wR2(int) was 0.0613 before and 0.0517 after correction.
The Ratio of minimum to maximum transmission is 0.9305.
The \l/2 correction factor is 0.0015.
;
_exptl_crystal_colour colorless
_exptl_crystal_density_diffrn 1.212
_exptl_crystal_description block
_exptl_crystal_F_000 760
_exptl_crystal_size_max 0.362
_exptl_crystal_size_mid 0.199
_exptl_crystal_size_min 0.144
_refine_diff_density_max 0.132
_refine_diff_density_min -0.188
_refine_diff_density_rms 0.040
_refine_ls_abs_structure_details
;
 Flack x determined using 821 quotients [(I+)-(I-)]/[(I+)+(I-)]
 (Parsons and Flack (2004), Acta Cryst. A60, s61).
;
_refine_ls_abs_structure_Flack 0.02(6)
_refine_ls_extinction_method none
_refine_ls_goodness_of_fit_ref 0.968
_refine_ls_hydrogen_treatment constr
_refine_ls_matrix_type full
_refine_ls_number_parameters 230
_refine_ls_number_reflns 4633
_refine_ls_number_restraints 0
_refine_ls_restrained_S_all 0.968
_refine_ls_R_factor_all 0.1010
_refine_ls_R_factor_gt 0.0471
_refine_ls_shift/su_max 0.000
_refine_ls_shift/su_mean 0.000
_refine_ls_structure_factor_coef Fsqd
_refine_ls_weighting_details
;
 w=1/[\s^2^(Fo^2^)+(0.0531P)^2^]
 where P=(Fo^2^+2Fc^2^)/3
;
_refine_ls_weighting_scheme calc
_refine_ls_wR_factor_gt 0.1005
_refine_ls_wR_factor_ref 0.1234
_reflns_Friedel_coverage 0.752
_reflns_Friedel_fraction_full 0.999
_reflns_Friedel_fraction_max 0.978
_reflns_number_gt 2549
_reflns_number_total 4633
_reflns_threshold_expression 'I > 2\s(I)'
_cod_data_source_file c8cc00345a2.cif
_cod_data_source_block 4a
_cod_depositor_comments 'Adding full bibliography for 7121328--7121333.cif.'
_cod_original_cell_volume 1964.1(12)
_cod_database_code 7121328
_shelxl_version_number 2013-2
_shelx_space_group_comment
;
The symmetry employed for this shelxl refinement is uniquely defined
by the following loop, which should always be used as a source of
symmetry information in preference to the above space-group names.
They are only intended as comments.
;
_shelx_estimated_absorpt_t_max 0.974
_shelx_estimated_absorpt_t_min 0.937
_olex2_refinement_description
;
1. Fixed Uiso
 At 1.2 times of:
  All C(H) groups
 At 1.5 times of:
  All C(H,H,H) groups
2.a Aromatic/amide H refined with riding coordinates:
 C16(H16), C15(H15), C17(H17), C19(H19), C18(H18), C9(H9), C13(H13), C11(H11),
 C12(H12), C10(H10)
2.b Idealised Me refined as rotating group:
 C6(H6A,H6B,H6C), C5(H5A,H5B,H5C), C7(H7A,H7B,H7C), C3(H3A,H3B,H3C)
;
_olex2_submission_special_instructions 'No special instructions were received'

loop_
_space_group_symop_operation_xyz
'x, y, z'
'-x+1/2, -y, z+1/2'
'x+1/2, -y+1/2, -z'
'-x, y+1/2, -z+1/2'

loop_
_atom_site_label
_atom_site_type_symbol
_atom_site_fract_x
_atom_site_fract_y
_atom_site_fract_z
_atom_site_U_iso_or_equiv
_atom_site_adp_type
_atom_site_occupancy
_atom_site_site_symmetry_order
_atom_site_calc_flag
_atom_site_refinement_flags_posn
S1 S 1.12101(10) 0.51823(8) 0.54349(6) 0.0660(3) Uani 1 1 d .
N2 N 0.9791(3) 0.4096(2) 0.69396(18) 0.0585(8) Uani 1 1 d .
O1 O 0.8526(3) 0.2788(2) 0.54026(16) 0.0725(7) Uani 1 1 d .
N1 N 1.0230(3) 0.4081(2) 0.51933(17) 0.0609(8) Uani 1 1 d .
O2 O 1.1111(3) 0.3835(2) 0.68458(15) 0.0766(8) Uani 1 1 d .
C2 C 0.8832(4) 0.4020(3) 0.6402(2) 0.0573(9) Uani 1 1 d .
C8 C 0.7299(4) 0.4259(4) 0.6546(2) 0.0654(10) Uani 1 1 d .
C14 C 0.9437(3) 0.4534(3) 0.7699(2) 0.0546(9) Uani 1 1 d .
C16 C 0.8962(4) 0.6087(4) 0.8487(3) 0.0790(12) Uani 1 1 d .
H16 H 0.8836 0.6850 0.8548 0.095 Uiso 1 1 calc R
C15 C 0.9259(4) 0.5656(3) 0.7774(2) 0.0682(11) Uani 1 1 d .
H15 H 0.9337 0.6121 0.7349 0.082 Uiso 1 1 calc R
C17 C 0.8853(4) 0.5399(4) 0.9104(2) 0.0789(12) Uani 1 1 d .
H17 H 0.8649 0.5695 0.9585 0.095 Uiso 1 1 calc R
C1 C 0.9292(4) 0.3663(3) 0.5631(2) 0.0583(9) Uani 1 1 d .
C6 C 1.1983(5) 0.4897(4) 0.3930(2) 0.0866(13) Uani 1 1 d .
H6A H 1.2858 0.4644 0.4155 0.130 Uiso 1 1 calc GR
H6B H 1.2175 0.5228 0.3439 0.130 Uiso 1 1 calc GR
H6C H 1.1349 0.4278 0.3865 0.130 Uiso 1 1 calc GR
C19 C 0.9344(4) 0.3833(3) 0.8315(2) 0.0700(11) Uani 1 1 d .
H19 H 0.9483 0.3071 0.8260 0.084 Uiso 1 1 calc R
C18 C 0.9034(4) 0.4300(4) 0.9028(3) 0.0810(12) Uani 1 1 d .
H18 H 0.8951 0.3843 0.9457 0.097 Uiso 1 1 calc R
C4 C 1.1296(4) 0.5755(3) 0.4455(2) 0.0716(10) Uani 1 1 d .
C9 C 0.6462(5) 0.3503(5) 0.6918(2) 0.0965(15) Uani 1 1 d .
H9 H 0.6841 0.2834 0.7090 0.116 Uiso 1 1 calc R
C13 C 0.6714(5) 0.5217(5) 0.6271(3) 0.0924(15) Uani 1 1 d .
H13 H 0.7276 0.5723 0.6004 0.111 Uiso 1 1 calc R
C11 C 0.4461(6) 0.4705(8) 0.6761(3) 0.136(3) Uani 1 1 d .
H11 H 0.3498 0.4857 0.6831 0.164 Uiso 1 1 calc R
C12 C 0.5274(6) 0.5438(6) 0.6389(4) 0.125(2) Uani 1 1 d .
H12 H 0.4880 0.6097 0.6208 0.150 Uiso 1 1 calc R
C10 C 0.5004(6) 0.3757(7) 0.7036(3) 0.120(2) Uani 1 1 d .
H10 H 0.4425 0.3264 0.7305 0.143 Uiso 1 1 calc R
C5 C 0.9810(5) 0.6056(4) 0.4187(3) 0.1086(18) Uani 1 1 d .
H5A H 0.9269 0.5389 0.4106 0.163 Uiso 1 1 calc GR
H5B H 0.9868 0.6466 0.3715 0.163 Uiso 1 1 calc GR
H5C H 0.9352 0.6504 0.4571 0.163 Uiso 1 1 calc GR
C7 C 1.2258(6) 0.6762(4) 0.4533(3) 0.1094(17) Uani 1 1 d .
H7A H 1.1805 0.7308 0.4852 0.164 Uiso 1 1 calc GR
H7B H 1.2435 0.7073 0.4034 0.164 Uiso 1 1 calc GR
H7C H 1.3144 0.6541 0.4762 0.164 Uiso 1 1 calc GR
O3 O 1.0390(3) 0.5996(2) 0.58921(16) 0.0812(8) Uani 1 1 d .
C3 C 0.8851(5) 0.2360(3) 0.4649(2) 0.0813(12) Uani 1 1 d .
H3A H 0.8773 0.2947 0.4278 0.122 Uiso 1 1 calc GR
H3B H 0.8193 0.1777 0.4523 0.122 Uiso 1 1 calc GR
H3C H 0.9804 0.2070 0.4645 0.122 Uiso 1 1 calc GR

loop_
_atom_site_aniso_label
_atom_site_aniso_U_11
_atom_site_aniso_U_22
_atom_site_aniso_U_33
_atom_site_aniso_U_23
_atom_site_aniso_U_13
_atom_site_aniso_U_12
S1 0.0537(5) 0.0705(6) 0.0738(6) -0.0087(5) 0.0057(5) -0.0047(5)
N2 0.0513(18) 0.0626(19) 0.0616(19) -0.0040(16) -0.0030(16) -0.0012(15)
O1 0.0781(17) 0.0708(16) 0.0686(18) -0.0156(15) 0.0029(16) -0.0181(14)
N1 0.0522(16) 0.0650(18) 0.066(2) -0.0122(15) 0.0029(15) -0.0034(15)
O2 0.0490(14) 0.0954(19) 0.0852(18) -0.0086(15) -0.0056(14) 0.0099(15)
C2 0.0502(19) 0.062(2) 0.060(2) -0.0049(17) -0.0039(19) -0.0064(18)
C8 0.049(2) 0.097(3) 0.050(2) -0.014(2) -0.0012(18) -0.007(2)
C14 0.0456(19) 0.061(2) 0.058(2) 0.0003(19) -0.0076(17) -0.0053(17)
C16 0.084(3) 0.074(3) 0.079(3) -0.019(2) 0.003(3) -0.011(2)
C15 0.075(3) 0.066(2) 0.064(3) 0.000(2) -0.003(2) -0.007(2)
C17 0.067(3) 0.103(4) 0.067(3) -0.018(3) 0.000(2) -0.008(3)
C1 0.0491(19) 0.062(2) 0.064(2) -0.0059(19) -0.0010(18) -0.0002(18)
C6 0.082(3) 0.097(3) 0.081(3) -0.009(3) 0.023(2) -0.002(3)
C19 0.063(2) 0.072(2) 0.075(3) 0.007(2) -0.012(2) -0.006(2)
C18 0.072(3) 0.111(4) 0.059(3) 0.016(3) -0.005(2) -0.011(3)
C4 0.062(2) 0.074(2) 0.079(3) 0.002(2) 0.013(2) 0.003(2)
C9 0.074(3) 0.142(4) 0.074(3) -0.006(3) -0.004(2) -0.035(3)
C13 0.061(2) 0.118(4) 0.098(4) -0.007(3) -0.004(2) 0.018(3)
C11 0.055(3) 0.276(10) 0.077(4) -0.050(5) -0.005(3) -0.010(5)
C12 0.071(3) 0.174(6) 0.130(5) -0.017(5) -0.011(3) 0.042(4)
C10 0.071(4) 0.216(7) 0.071(4) -0.010(4) 0.001(3) -0.047(4)
C5 0.086(3) 0.145(5) 0.095(4) 0.032(3) 0.016(3) 0.033(3)
C7 0.120(4) 0.081(3) 0.127(4) -0.001(3) 0.050(4) -0.013(3)
O3 0.0895(18) 0.0688(16) 0.085(2) -0.0190(15) 0.0272(16) -0.0093(15)
C3 0.096(3) 0.076(3) 0.072(3) -0.021(2) -0.004(3) -0.008(2)

loop_
_atom_type_symbol
_atom_type_description
_atom_type_scat_dispersion_real
_atom_type_scat_dispersion_imag
_atom_type_scat_source
C C 0.0033 0.0016 'International Tables Vol C Tables 4.2.6.8 and 6.1.1.4'
H H 0.0000 0.0000 'International Tables Vol C Tables 4.2.6.8 and 6.1.1.4'
N N 0.0061 0.0033 'International Tables Vol C Tables 4.2.6.8 and 6.1.1.4'
O O 0.0106 0.0060 'International Tables Vol C Tables 4.2.6.8 and 6.1.1.4'
S S 0.1246 0.1234 'International Tables Vol C Tables 4.2.6.8 and 6.1.1.4'

loop_
_geom_angle_atom_site_label_1
_geom_angle_atom_site_label_2
_geom_angle_atom_site_label_3
_geom_angle
N1 S1 C4 95.02(17)
O3 S1 N1 111.94(15)
O3 S1 C4 105.90(17)
O2 N2 C2 123.9(3)
O2 N2 C14 114.9(3)
C2 N2 C14 121.2(3)
C1 O1 C3 116.0(3)
C1 N1 S1 123.2(3)
N2 C2 C8 122.3(3)
N2 C2 C1 118.1(3)
C1 C2 C8 119.5(3)
C9 C8 C2 120.5(4)
C13 C8 C2 119.6(4)
C13 C8 C9 119.8(4)
C15 C14 N2 118.1(3)
C15 C14 C19 121.7(4)
C19 C14 N2 120.1(3)
C15 C16 H16 120.1
C17 C16 H16 120.1
C17 C16 C15 119.9(4)
C14 C15 C16 119.0(4)
C14 C15 H15 120.5
C16 C15 H15 120.5
C16 C17 H17 119.5
C18 C17 C16 120.9(4)
C18 C17 H17 119.5
O1 C1 C2 110.0(3)
N1 C1 O1 120.5(3)
N1 C1 C2 129.4(3)
H6A C6 H6B 109.5
H6A C6 H6C 109.5
H6B C6 H6C 109.5
C4 C6 H6A 109.5
C4 C6 H6B 109.5
C4 C6 H6C 109.5
C14 C19 H19 121.2
C14 C19 C18 117.6(4)
C18 C19 H19 121.2
C17 C18 C19 120.8(4)
C17 C18 H18 119.6
C19 C18 H18 119.6
C6 C4 S1 108.7(3)
C5 C4 S1 109.5(3)
C5 C4 C6 111.6(4)
C5 C4 C7 112.7(4)
C7 C4 S1 104.0(3)
C7 C4 C6 110.0(3)
C8 C9 H9 120.6
C8 C9 C10 118.9(6)
C10 C9 H9 120.6
C8 C13 H13 120.0
C8 C13 C12 120.1(6)
C12 C13 H13 120.0
C12 C11 H11 119.4
C12 C11 C10 121.3(6)
C10 C11 H11 119.4
C13 C12 H12 120.0
C11 C12 C13 120.1(7)
C11 C12 H12 120.0
C9 C10 H10 120.0
C11 C10 C9 119.9(6)
C11 C10 H10 120.0
C4 C5 H5A 109.5
C4 C5 H5B 109.5
C4 C5 H5C 109.5
H5A C5 H5B 109.5
H5A C5 H5C 109.5
H5B C5 H5C 109.5
C4 C7 H7A 109.5
C4 C7 H7B 109.5
C4 C7 H7C 109.5
H7A C7 H7B 109.5
H7A C7 H7C 109.5
H7B C7 H7C 109.5
O1 C3 H3A 109.5
O1 C3 H3B 109.5
O1 C3 H3C 109.5
H3A C3 H3B 109.5
H3A C3 H3C 109.5
H3B C3 H3C 109.5

loop_
_geom_bond_atom_site_label_1
_geom_bond_atom_site_label_2
_geom_bond_distance
S1 N1 1.666(3)
S1 C4 1.842(4)
S1 O3 1.477(3)
N2 O2 1.289(3)
N2 C2 1.302(4)
N2 C14 1.460(4)
O1 C1 1.335(4)
O1 C3 1.441(4)
N1 C1 1.267(4)
C2 C8 1.488(5)
C2 C1 1.474(5)
C8 C9 1.365(6)
C8 C13 1.362(6)
C14 C15 1.365(5)
C14 C19 1.367(5)
C16 H16 0.9300
C16 C15 1.373(5)
C16 C17 1.359(6)
C15 H15 0.9300
C17 H17 0.9300
C17 C18 1.338(6)
C6 H6A 0.9600
C6 H6B 0.9600
C6 H6C 0.9600
C6 C4 1.522(5)
C19 H19 0.9300
C19 C18 1.393(6)
C18 H18 0.9300
C4 C5 1.514(5)
C4 C7 1.516(6)
C9 H9 0.9300
C9 C10 1.417(7)
C13 H13 0.9300
C13 C12 1.393(7)
C11 H11 0.9300
C11 C12 1.333(9)
C11 C10 1.338(8)
C12 H12 0.9300
C10 H10 0.9300
C5 H5A 0.9600
C5 H5B 0.9600
C5 H5C 0.9600
C7 H7A 0.9600
C7 H7B 0.9600
C7 H7C 0.9600
C3 H3A 0.9600
C3 H3B 0.9600
C3 H3C 0.9600

loop_
_geom_torsion_atom_site_label_1
_geom_torsion_atom_site_label_2
_geom_torsion_atom_site_label_3
_geom_torsion_atom_site_label_4
_geom_torsion
S1 N1 C1 O1 179.2(2)
S1 N1 C1 C2 1.2(5)
N2 C2 C8 C9 -76.7(5)
N2 C2 C8 C13 106.5(5)
N2 C2 C1 O1 125.4(3)
N2 C2 C1 N1 -56.5(5)
N2 C14 C15 C16 -178.3(3)
N2 C14 C19 C18 178.6(3)
N1 S1 C4 C6 -59.2(3)
N1 S1 C4 C5 63.0(3)
N1 S1 C4 C7 -176.3(3)
O2 N2 C2 C8 175.9(4)
O2 N2 C2 C1 -2.8(5)
O2 N2 C14 C15 102.4(4)
O2 N2 C14 C19 -75.2(4)
C2 N2 C14 C15 -75.4(4)
C2 N2 C14 C19 107.0(4)
C2 C8 C9 C10 -179.3(4)
C2 C8 C13 C12 178.7(4)
C8 C2 C1 O1 -53.4(4)
C8 C2 C1 N1 124.7(4)
C8 C9 C10 C11 2.4(8)
C8 C13 C12 C11 -1.0(8)
C14 N2 C2 C8 -6.5(5)
C14 N2 C2 C1 174.7(3)
C14 C19 C18 C17 -0.8(6)
C16 C17 C18 C19 0.2(7)
C15 C14 C19 C18 1.1(6)
C15 C16 C17 C18 0.2(7)
C17 C16 C15 C14 0.1(6)
C1 C2 C8 C9 102.1(5)
C1 C2 C8 C13 -74.8(5)
C19 C14 C15 C16 -0.7(6)
C4 S1 N1 C1 -145.5(3)
C9 C8 C13 C12 1.9(7)
C13 C8 C9 C10 -2.5(6)
C12 C11 C10 C9 -1.6(9)
C10 C11 C12 C13 0.9(10)
O3 S1 N1 C1 -36.1(3)
O3 S1 C4 C6 -173.7(3)
O3 S1 C4 C5 -51.5(4)
O3 S1 C4 C7 69.2(3)
C3 O1 C1 N1 0.8(5)
C3 O1 C1 C2 179.1(3)
